data_7701869
loop_
_publ_author_name
'Rauf, Abdul'
'Ye, Junwei'
'Zhang, Siqi'
'Qi, Ye'
'Wang, Guangyao'
'Che, Ying'
'Ning, Guiling'

_publ_section_title
;
 Copper(II)-based coordination polymer nanofibers as highly effective
 antibacterial material with synergistic mechanism
;
_journal_name_full 'Dalton Transactions'
_journal_paper_doi 10.1039/C9DT03649K
_journal_year 2019
_chemical_formula_sum 'C9 H10 Cu O9'
_chemical_formula_weight 325.72
_space_group_IT_number 14
_space_group_name_Hall '-P 2ybc'
_space_group_name_H-M_alt 'P 1 21/c 1'
_symmetry_cell_setting monoclinic
_symmetry_space_group_name_H-M 'P 1 21/c 1'
_atom_sites_solution_hydrogens geom
_atom_sites_solution_primary direct
_atom_sites_solution_secondary difmap
_audit_creation_method SHELXL-97
_audit_update_record
;
2018-07-16 deposited with the CCDC.	2019-11-11 downloaded from the CCDC.
;
_cell_angle_alpha 90.00
_cell_angle_beta 126.782(4)
_cell_angle_gamma 90.00
_cell_formula_units_Z 4
_cell_length_a 6.8432(5)
_cell_length_b 18.8678(13)
_cell_length_c 10.6835(6)
_cell_measurement_reflns_used 3380
_cell_measurement_temperature 296(2)
_cell_measurement_theta_max 32.64
_cell_measurement_theta_min 2.16
_cell_volume 1104.80(14)
_computing_cell_refinement PROCESS-AUTO
_computing_data_collection PROCESS-AUTO
_computing_data_reduction PROCESS-AUTO
_computing_molecular_graphics 'SHELXL-97 (Sheldrick, 1997)'
_computing_publication_material 'SHELXL-97 (Sheldrick, 1997)'
_computing_structure_refinement 'SHELXL-97 (Sheldrick, 1997)'
_computing_structure_solution 'SHELXS-97 (Sheldrick, 1990)'
_diffrn_ambient_temperature 296(2)
_diffrn_detector_area_resol_mean 'Bruker SMART CCD area'
_diffrn_measured_fraction_theta_full 1.000
_diffrn_measured_fraction_theta_max 0.835
_diffrn_measurement_device_type 'CCD area detector'
_diffrn_measurement_method '\f and \w scans'
_diffrn_radiation_monochromator graphite
_diffrn_radiation_source 'fine-focus sealed tube'
_diffrn_radiation_type MoK\a
_diffrn_radiation_wavelength 0.71073
_diffrn_reflns_av_R_equivalents 0.0256
_diffrn_reflns_av_sigmaI/netI 0.0411
_diffrn_reflns_limit_h_max 8
_diffrn_reflns_limit_h_min -8
_diffrn_reflns_limit_k_max 28
_diffrn_reflns_limit_k_min -17
_diffrn_reflns_limit_l_max 12
_diffrn_reflns_limit_l_min -15
_diffrn_reflns_number 6897
_diffrn_reflns_theta_full 25.00
_diffrn_reflns_theta_max 32.64
_diffrn_reflns_theta_min 2.16
_diffrn_standards_decay_% none
_diffrn_standards_interval_count none
_diffrn_standards_interval_time none
_diffrn_standards_number none
_exptl_absorpt_coefficient_mu 2.021
_exptl_absorpt_correction_T_max 0.6880
_exptl_absorpt_correction_T_min 0.6216
_exptl_absorpt_correction_type empirical
_exptl_absorpt_process_details 'Higashi (1995)'
_exptl_crystal_colour BLUE
_exptl_crystal_density_diffrn 1.958
_exptl_crystal_density_meas ?
_exptl_crystal_density_method 'not measured'
_exptl_crystal_description BLOCK
_exptl_crystal_F_000 660
_exptl_crystal_size_max 0.26
_exptl_crystal_size_mid 0.24
_exptl_crystal_size_min 0.20
_refine_diff_density_max 0.496
_refine_diff_density_min -0.908
_refine_diff_density_rms 0.109
_refine_ls_extinction_method none
_refine_ls_goodness_of_fit_ref 1.017
_refine_ls_hydrogen_treatment constr
_refine_ls_matrix_type full
_refine_ls_number_parameters 172
_refine_ls_number_reflns 3380
_refine_ls_number_restraints 0
_refine_ls_restrained_S_all 1.017
_refine_ls_R_factor_all 0.0544
_refine_ls_R_factor_gt 0.0372
_refine_ls_shift/su_max 0.000
_refine_ls_shift/su_mean 0.000
_refine_ls_structure_factor_coef Fsqd
_refine_ls_weighting_details 'calc w=1/[\s^2^(Fo^2^)+(0.0750P)^2^+0.0000P] where P=(Fo^2^+2Fc^2^)/3'
_refine_ls_weighting_scheme calc
_refine_ls_wR_factor_gt 0.1020
_refine_ls_wR_factor_ref 0.1193
_reflns_number_gt 2631
_reflns_number_total 3380
_reflns_threshold_expression >2sigma(I)
_cod_data_source_file c9dt03649k2.cif
_cod_data_source_block 2
_cod_depositor_comments
;
The following automatic conversions were performed:

data item '_refine_ls_hydrogen_treatment' value 'CONSTR' was changed
to 'constr' in accordance with the
/home/data/users/saulius/crontab/automatic-downloads/rss-feeds/RSC/lib/dictionaries/cif_core.dic
dictionary named 'cif_core.dic' version 2.4.2 last updated on
2011-04-26.

data item '_symmetry_cell_setting' value 'Monoclinic' was changed to
'monoclinic' in accordance with the
/home/data/users/saulius/crontab/automatic-downloads/rss-feeds/RSC/lib/dictionaries/cif_core.dic
dictionary named 'cif_core.dic' version 2.4.2 last updated on
2011-04-26.

data item '_exptl_crystal_density_meas' value 'not measured' was
changed to '?' -- the value is perceived as not measured.

Automatic conversion script
Id: cif_fix_values 6909 2019-04-08 15:41:33Z antanas 
;
_cod_original_cell_volume 1104.80(13)
_cod_original_sg_symbol_H-M 'P2(1)/C  '
_cod_database_code 7701869

loop_
_symmetry_equiv_pos_as_xyz
'x, y, z'
'-x, y+1/2, -z+1/2'
'-x, -y, -z'
'x, -y-1/2, z-1/2'

loop_
_atom_site_label
_atom_site_type_symbol
_atom_site_fract_x
_atom_site_fract_y
_atom_site_fract_z
_atom_site_U_iso_or_equiv
_atom_site_adp_type
_atom_site_occupancy
_atom_site_symmetry_multiplicity
_atom_site_calc_flag
_atom_site_refinement_flags
Cu1 Cu -0.11072(5) -0.226386(14) 0.17921(3) 0.01973(11) Uani 1 1 d .
O1 O 0.2590(3) -0.18918(9) 0.5195(2) 0.0292(4) Uani 1 1 d .
O2 O -0.0069(3) -0.13788(8) 0.28935(19) 0.0267(4) Uani 1 1 d .
O3 O -0.0454(4) 0.12658(10) 0.2331(2) 0.0366(5) Uani 1 1 d .
O4 O 0.2120(3) 0.18884(8) 0.44616(19) 0.0247(4) Uani 1 1 d .
O5 O 0.7488(4) 0.08430(10) 0.9515(2) 0.0340(4) Uani 1 1 d .
H5 H 0.8397 0.0950 1.0460 0.041 Uiso 1 1 d R
O6 O 0.7277(4) -0.02927(11) 0.9941(2) 0.0489(6) Uani 1 1 d .
O7 O 0.1361(4) -0.21106(10) 0.1402(3) 0.0421(5) Uani 1 1 d .
H7A H 0.1659 -0.1686 0.1219 0.051 Uiso 1 1 d R
H7B H 0.1600 -0.2493 0.1068 0.051 Uiso 1 1 d R
O8 O -0.3086(4) -0.25255(12) 0.2516(2) 0.0398(5) Uani 1 1 d .
H8A H -0.2547 -0.2433 0.3467 0.048 Uiso 1 1 d R
H8B H -0.4359 -0.2784 0.1866 0.048 Uiso 1 1 d R
O9 O -0.4168(3) -0.17080(10) -0.0401(2) 0.0352(4) Uani 1 1 d .
H9A H -0.5636 -0.1842 -0.0769 0.042 Uiso 1 1 d R
H9B H -0.3624 -0.1264 -0.0165 0.042 Uiso 1 1 d R
C1 C 0.2456(4) -0.06270(11) 0.5038(2) 0.0169(4) Uani 1 1 d .
C2 C 0.1493(4) -0.00261(11) 0.4089(3) 0.0183(4) Uani 1 1 d .
H2 H 0.0352 -0.0076 0.3013 0.022 Uiso 1 1 calc R
C3 C 0.2231(4) 0.06452(11) 0.4745(2) 0.0166(4) Uani 1 1 d .
C4 C 0.3936(4) 0.07170(11) 0.6365(2) 0.0188(4) Uani 1 1 d .
H4 H 0.4425 0.1166 0.6809 0.023 Uiso 1 1 calc R
C5 C 0.4895(4) 0.01223(12) 0.7310(2) 0.0193(4) Uani 1 1 d .
C6 C 0.4157(4) -0.05515(12) 0.6642(3) 0.0204(4) Uani 1 1 d .
H6 H 0.4809 -0.0951 0.7275 0.024 Uiso 1 1 calc R
C7 C 0.1630(4) -0.13559(11) 0.4345(3) 0.0179(4) Uani 1 1 d .
C8 C 0.1206(4) 0.13034(12) 0.3745(3) 0.0195(4) Uani 1 1 d .
C9 C 0.6648(5) 0.01896(12) 0.9035(3) 0.0249(5) Uani 1 1 d .

loop_
_atom_site_aniso_label
_atom_site_aniso_U_11
_atom_site_aniso_U_22
_atom_site_aniso_U_33
_atom_site_aniso_U_23
_atom_site_aniso_U_13
_atom_site_aniso_U_12
Cu1 0.02402(19) 0.01247(15) 0.01597(16) -0.00316(9) 0.00836(14) -0.00224(10)
O1 0.0307(10) 0.0151(8) 0.0299(9) 0.0047(7) 0.0118(8) -0.0010(7)
O2 0.0333(10) 0.0155(8) 0.0191(8) -0.0055(6) 0.0091(7) -0.0028(7)
O3 0.0456(11) 0.0221(9) 0.0148(8) 0.0018(7) 0.0034(8) 0.0022(8)
O4 0.0307(9) 0.0118(7) 0.0177(7) 0.0017(6) 0.0070(7) -0.0003(6)
O5 0.0456(11) 0.0215(9) 0.0149(8) -0.0041(7) 0.0075(8) -0.0079(8)
O6 0.0683(16) 0.0234(10) 0.0179(9) 0.0058(8) 0.0059(10) -0.0040(10)
O7 0.0547(13) 0.0253(9) 0.0668(16) -0.0140(10) 0.0473(13) -0.0116(10)
O8 0.0434(12) 0.0478(12) 0.0311(10) -0.0144(10) 0.0239(10) -0.0206(10)
O9 0.0336(10) 0.0243(9) 0.0288(9) 0.0047(8) 0.0085(8) 0.0011(8)
C1 0.0191(10) 0.0127(9) 0.0162(9) -0.0002(7) 0.0091(8) -0.0005(8)
C2 0.0210(11) 0.0137(9) 0.0150(9) -0.0019(8) 0.0081(9) -0.0015(8)
C3 0.0198(10) 0.0107(9) 0.0155(9) 0.0011(7) 0.0086(8) 0.0009(7)
C4 0.0210(11) 0.0138(9) 0.0149(9) -0.0019(8) 0.0073(8) -0.0026(8)
C5 0.0191(11) 0.0167(10) 0.0138(9) -0.0007(8) 0.0055(9) 0.0001(8)
C6 0.0244(11) 0.0140(9) 0.0185(10) 0.0014(8) 0.0106(9) 0.0019(8)
C7 0.0216(11) 0.0110(9) 0.0204(10) -0.0022(8) 0.0121(9) -0.0022(8)
C8 0.0222(11) 0.0156(10) 0.0138(9) -0.0001(8) 0.0071(8) 0.0016(8)
C9 0.0293(13) 0.0170(10) 0.0155(10) -0.0011(8) 0.0065(10) -0.0007(9)

loop_
_atom_type_symbol
_atom_type_description
_atom_type_scat_dispersion_real
_atom_type_scat_dispersion_imag
_atom_type_scat_source
C C 0.0033 0.0016 'International Tables Vol C Tables 4.2.6.8 and 6.1.1.4'
H H 0.0000 0.0000 'International Tables Vol C Tables 4.2.6.8 and 6.1.1.4'
Cu Cu 0.3201 1.2651 'International Tables Vol C Tables 4.2.6.8 and 6.1.1.4'
O O 0.0106 0.0060 'International Tables Vol C Tables 4.2.6.8 and 6.1.1.4'

loop_
_geom_angle_atom_site_label_1
_geom_angle_atom_site_label_2
_geom_angle_atom_site_label_3
_geom_angle
_geom_angle_site_symmetry_1
_geom_angle_site_symmetry_3
O2 Cu1 O4 174.43(7) . 2_545
O2 Cu1 O8 93.79(8) . .
O4 Cu1 O8 91.08(8) 2_545 .
O2 Cu1 O7 87.30(8) . .
O4 Cu1 O7 88.42(8) 2_545 .
O8 Cu1 O7 169.26(9) . .
O2 Cu1 O9 90.28(7) . .
O4 Cu1 O9 86.57(7) 2_545 .
O8 Cu1 O9 95.43(8) . .
O7 Cu1 O9 95.25(9) . .
C7 O2 Cu1 120.87(15) . .
C8 O4 Cu1 117.28(14) . 2
C9 O5 H5 122.0 . .
Cu1 O7 H7A 121.3 . .
Cu1 O7 H7B 111.1 . .
H7A O7 H7B 123.0 . .
Cu1 O8 H8A 119.8 . .
Cu1 O8 H8B 114.9 . .
H8A O8 H8B 124.8 . .
Cu1 O9 H9A 115.9 . .
Cu1 O9 H9B 99.9 . .
H9A O9 H9B 125.1 . .
C6 C1 C2 119.7(2) . .
C6 C1 C7 119.50(19) . .
C2 C1 C7 120.76(19) . .
C3 C2 C1 120.3(2) . .
C3 C2 H2 119.9 . .
C1 C2 H2 119.9 . .
C2 C3 C4 119.64(19) . .
C2 C3 C8 121.30(19) . .
C4 C3 C8 119.06(18) . .
C5 C4 C3 120.3(2) . .
C5 C4 H4 119.9 . .
C3 C4 H4 119.9 . .
C4 C5 C6 119.8(2) . .
C4 C5 C9 120.9(2) . .
C6 C5 C9 119.24(19) . .
C1 C6 C5 120.3(2) . .
C1 C6 H6 119.9 . .
C5 C6 H6 119.9 . .
O1 C7 O2 124.1(2) . .
O1 C7 C1 120.24(19) . .
O2 C7 C1 115.70(18) . .
O3 C8 O4 123.1(2) . .
O3 C8 C3 121.1(2) . .
O4 C8 C3 115.78(18) . .
O6 C9 O5 121.9(2) . .
O6 C9 C5 124.6(2) . .
O5 C9 C5 113.57(19) . .

loop_
_geom_bond_atom_site_label_1
_geom_bond_atom_site_label_2
_geom_bond_distance
_geom_bond_site_symmetry_2
Cu1 O2 1.9176(16) .
Cu1 O4 1.9289(16) 2_545
Cu1 O8 1.982(2) .
Cu1 O7 1.988(2) .
Cu1 O9 2.2584(17) .
O1 C7 1.250(3) .
O2 C7 1.265(3) .
O3 C8 1.234(3) .
O4 C8 1.274(3) .
O4 Cu1 1.9289(16) 2
O5 C9 1.327(3) .
O5 H5 0.8340 .
O6 C9 1.205(3) .
O7 H7A 0.8769 .
O7 H7B 0.8632 .
O8 H8A 0.8666 .
O8 H8B 0.8686 .
O9 H9A 0.8686 .
O9 H9B 0.8904 .
C1 C6 1.387(3) .
C1 C2 1.395(3) .
C1 C7 1.502(3) .
C2 C3 1.388(3) .
C2 H2 0.9300 .
C3 C4 1.399(3) .
C3 C8 1.509(3) .
C4 C5 1.384(3) .
C4 H4 0.9300 .
C5 C6 1.396(3) .
C5 C9 1.485(3) .
C6 H6 0.9300 .

loop_
_geom_hbond_atom_site_label_D
_geom_hbond_atom_site_label_H
_geom_hbond_atom_site_label_A
_geom_hbond_distance_DH
_geom_hbond_distance_HA
_geom_hbond_distance_DA
_geom_hbond_angle_DHA
_geom_hbond_site_symmetry_A
O5 H5 O3 0.83 1.76 2.569(2) 164.0 1_656
O7 H7A O5 0.88 2.01 2.867(3) 166.2 3_656
O7 H7B O1 0.86 1.85 2.685(3) 161.6 4
O8 H8A O4 0.87 2.29 3.123(3) 160.2 3_556
O8 H8A O9 0.87 2.63 3.092(3) 114.4 4_556
O8 H8B O1 0.87 1.86 2.707(3) 164.6 4_455
O9 H9A O3 0.87 2.40 3.067(3) 133.5 3_455
O9 H9B O6 0.89 1.91 2.795(3) 169.4 1_454
